data_7719464
loop_
_publ_author_name
'Kovacevic, Anes'
'Parkin, Sean'
'Baltisberger, Jay H.'

_publ_section_title
;
 Synthesis of Pd(II)-NHC complexes <i>via</i> C-H oxidative addition of
 triazolium salts to Pd(0).
;
_journal_issue 37
_journal_name_full 'Dalton transactions (Cambridge, England : 2003)'
_journal_page_first 13863
_journal_page_last 13868
_journal_paper_doi 10.1039/d5dt01695a
_journal_volume 54
_journal_year 2025
_chemical_formula_moiety 'C26 H34 Br2 N6 Pd'
_chemical_formula_sum 'C26 H34 Br2 N6 Pd'
_chemical_formula_weight 696.81
_space_group_crystal_system monoclinic
_space_group_IT_number 14
_space_group_name_Hall '-P 2yn'
_space_group_name_H-M_alt 'P 1 21/n 1'
_atom_sites_solution_hydrogens difmap
_atom_sites_solution_primary direct
_atom_sites_solution_secondary difmap
_audit_creation_method 'SHELXL-2019/3 and CIFFIX'
_audit_update_record
;
2025-07-04 deposited with the CCDC.	2025-09-09 downloaded from the CCDC.
;
_cell_angle_alpha 90
_cell_angle_beta 98.478(1)
_cell_angle_gamma 90
_cell_formula_units_Z 2
_cell_length_a 8.5704(2)
_cell_length_b 11.0703(3)
_cell_length_c 14.3824(4)
_cell_measurement_reflns_used 9904
_cell_measurement_temperature 100.0(2)
_cell_measurement_theta_max 28.29
_cell_measurement_theta_min 3.19
_cell_volume 1349.65(6)
_computing_cell_refinement '<i>APEX5</i> (Bruker-AXS, 2023)'
_computing_data_collection '<i>APEX5</i> (Bruker-AXS, 2023)'
_computing_data_reduction '<i>APEX5</i> (Bruker-AXS, 2023)'
_computing_molecular_graphics '<i>XP in SHELXTL</i> (Sheldrick, 2008)'
_computing_publication_material '<i>SHELX</i> (Sheldrick, 2008) and <i>CIFFIX</i> (Parkin, 2013)'
_computing_structure_refinement '<i>SHELXL-2019/3</i> (Sheldrick, 2015b)'
_computing_structure_solution '<i>SHELXT</i> (Sheldrick, 2015a)'
_diffrn_ambient_temperature 100.0(2)
_diffrn_detector_area_resol_mean 7.41
_diffrn_measured_fraction_theta_full 0.998
_diffrn_measured_fraction_theta_max 0.998
_diffrn_measurement_device_type 'Bruker D8 Venture dual source'
_diffrn_measurement_method '\f and \w scans'
_diffrn_radiation_type MoK\a
_diffrn_radiation_wavelength 0.71073
_diffrn_reflns_av_R_equivalents 0.0276
_diffrn_reflns_av_unetI/netI 0.0166
_diffrn_reflns_Laue_measured_fraction_full 0.998
_diffrn_reflns_Laue_measured_fraction_max 0.998
_diffrn_reflns_limit_h_max 11
_diffrn_reflns_limit_h_min -11
_diffrn_reflns_limit_k_max 14
_diffrn_reflns_limit_k_min -14
_diffrn_reflns_limit_l_max 18
_diffrn_reflns_limit_l_min -19
_diffrn_reflns_number 26867
_diffrn_reflns_point_group_measured_fraction_full 0.998
_diffrn_reflns_point_group_measured_fraction_max 0.998
_diffrn_reflns_theta_full 25.242
_diffrn_reflns_theta_max 28.296
_diffrn_reflns_theta_min 3.027
_diffrn_source microsource
_exptl_absorpt_coefficient_mu 3.675
_exptl_absorpt_correction_T_max 0.746
_exptl_absorpt_correction_T_min 0.649
_exptl_absorpt_correction_type multi-scan
_exptl_absorpt_process_details '<i>SADABS</i> (Krause <i>et al</i>., 2015)'
_exptl_crystal_colour colourless
_exptl_crystal_density_diffrn 1.715
_exptl_crystal_description shard
_exptl_crystal_F_000 696
_exptl_crystal_size_max 0.200
_exptl_crystal_size_mid 0.140
_exptl_crystal_size_min 0.100
_refine_diff_density_max 0.626
_refine_diff_density_min -0.469
_refine_diff_density_rms 0.058
_refine_ls_extinction_method none
_refine_ls_goodness_of_fit_ref 1.048
_refine_ls_hydrogen_treatment constr
_refine_ls_matrix_type full
_refine_ls_number_parameters 187
_refine_ls_number_reflns 3361
_refine_ls_number_restraints 21
_refine_ls_restrained_S_all 1.045
_refine_ls_R_factor_all 0.0194
_refine_ls_R_factor_gt 0.0165
_refine_ls_shift/su_max 0.001
_refine_ls_shift/su_mean 0.000
_refine_ls_structure_factor_coef Fsqd
_refine_ls_weighting_details 'w=1/[\s^2^(Fo^2^)+(0.0105P)^2^+1.0337P] where P=(Fo^2^+2Fc^2^)/3'
_refine_ls_weighting_scheme calc
_refine_ls_wR_factor_gt 0.0358
_refine_ls_wR_factor_ref 0.0367
_reflns_Friedel_coverage 0.000
_reflns_number_gt 3093
_reflns_number_total 3361
_reflns_threshold_expression 'I > 2\s(I)'
_cod_data_source_file d5dt01695a2.cif
_cod_data_source_block m25190
_cod_depositor_comments 'Adding full bibliography for 7719463--7719465.cif.'
_cod_original_sg_symbol_H-M 'P 21/n'
_cod_database_code 7719464
_shelx_shelxl_version_number 2019/3
_shelx_space_group_comment
; 
The symmetry employed for this shelxl refinement is uniquely defined 
by the following loop, which should always be used as a source of 
symmetry information in preference to the above space-group names. 
They are only intended as comments. 
;
_shelx_estimated_absorpt_t_min 0.527
_shelx_estimated_absorpt_t_max 0.710
_exptl_absorpt_special_details
; 
In addition to absorption, multi-scan techniques also correct other slowly 
varying changes in scale factor over reciprocal space, such as those caused 
by X-ray beam inhomogeneity, goniometer imperfection, crystal decomposition, 
crystal longer than the X-ray beam cross section, absorption by the crystal 
mount, scan truncation etc. These account, by and large, for the difference 
between SHELX estimates of Tmin and Tmax and the _exptl_absorpt_correction_ 
values. 
;

loop_
_space_group_symop_operation_xyz
'x, y, z'
'-x+1/2, y+1/2, -z+1/2'
'-x, -y, -z'
'x-1/2, -y-1/2, z-1/2'

loop_
_atom_site_label
_atom_site_type_symbol
_atom_site_fract_x
_atom_site_fract_y
_atom_site_fract_z
_atom_site_U_iso_or_equiv
_atom_site_adp_type
_atom_site_occupancy
_atom_site_site_symmetry_order
_atom_site_calc_flag
_atom_site_refinement_flags_posn
_atom_site_refinement_flags_adp
_atom_site_refinement_flags_occupancy
_atom_site_disorder_assembly
_atom_site_disorder_group
Pd1 Pd 0.500000 0.500000 0.500000 0.01125(4) Uani 1 2 d S . P . .
Br1 Br 0.37348(2) 0.33019(2) 0.56671(2) 0.01744(4) Uani 1 1 d . . . . .
N1 N 0.28074(15) 0.69567(11) 0.55151(9) 0.0163(2) Uani 1 1 d D . . . .
N2 N 0.13016(16) 0.74253(13) 0.53438(10) 0.0232(3) Uani 1 1 d . . . . .
N3 N 0.15990(14) 0.58486(12) 0.44480(9) 0.0165(3) Uani 1 1 d . . . . .
C1 C 0.30294(17) 0.59980(13) 0.49893(10) 0.0137(3) Uani 1 1 d . . . . .
C2 C 0.06093(19) 0.67314(15) 0.46856(11) 0.0225(3) Uani 1 1 d . . . . .
H2 H -0.045699 0.682290 0.440111 0.027 Uiso 1 1 calc R U . . .
C3 C 0.11817(19) 0.49060(14) 0.37490(11) 0.0208(3) Uani 1 1 d . . . . .
H3A H 0.002932 0.476798 0.368294 0.025 Uiso 1 1 calc R U . . .
H3B H 0.170918 0.414754 0.398594 0.025 Uiso 1 1 calc R U . . .
C4 C 0.16130(18) 0.51678(14) 0.27867(11) 0.0179(3) Uani 1 1 d . . . . .
C5 C 0.1060(2) 0.43682(15) 0.20639(12) 0.0246(3) Uani 1 1 d . . . . .
H5 H 0.040694 0.371018 0.218492 0.029 Uiso 1 1 calc R U . . .
C6 C 0.1451(2) 0.45236(17) 0.11726(13) 0.0312(4) Uani 1 1 d . . . . .
H6 H 0.106412 0.397669 0.068358 0.037 Uiso 1 1 calc R U . . .
C7 C 0.2408(2) 0.54771(17) 0.09944(12) 0.0297(4) Uani 1 1 d . . . . .
H7 H 0.268764 0.558240 0.038455 0.036 Uiso 1 1 calc R U . . .
C8 C 0.2955(2) 0.62754(16) 0.17065(12) 0.0257(4) Uani 1 1 d . . . . .
H8 H 0.361131 0.693034 0.158379 0.031 Uiso 1 1 calc R U . . .
C9 C 0.25522(19) 0.61277(15) 0.26025(11) 0.0210(3) Uani 1 1 d . . . . .
H9 H 0.292235 0.668594 0.308671 0.025 Uiso 1 1 calc R U . . .
C10 C 0.3921(3) 0.7519(2) 0.62609(16) 0.0187(6) Uani 0.897(4) 1 d D . P A 1
H10A H 0.387380 0.840706 0.618414 0.022 Uiso 0.897(4) 1 calc R U P A 1
H10B H 0.500492 0.725424 0.620038 0.022 Uiso 0.897(4) 1 calc R U P A 1
C11 C 0.3566(2) 0.71923(16) 0.72342(12) 0.0214(5) Uani 0.897(4) 1 d D . P A 1
H11A H 0.428506 0.765485 0.770676 0.026 Uiso 0.897(4) 1 calc R U P A 1
H11B H 0.247392 0.744431 0.728506 0.026 Uiso 0.897(4) 1 calc R U P A 1
C12 C 0.3740(2) 0.58574(18) 0.74674(13) 0.0232(5) Uani 0.897(4) 1 d D . P A 1
H12A H 0.295895 0.540105 0.702667 0.028 Uiso 0.897(4) 1 calc R U P A 1
H12B H 0.480372 0.559022 0.736453 0.028 Uiso 0.897(4) 1 calc R U P A 1
C13 C 0.3516(6) 0.5541(5) 0.8465(3) 0.0238(7) Uani 0.897(4) 1 d D . P A 1
H13A H 0.245220 0.577435 0.856844 0.036 Uiso 0.897(4) 1 calc R U P A 1
H13B H 0.429708 0.597596 0.890861 0.036 Uiso 0.897(4) 1 calc R U P A 1
H13C H 0.365504 0.466958 0.856271 0.036 Uiso 0.897(4) 1 calc R U P A 1
C10' C 0.416(3) 0.739(3) 0.6194(14) 0.0187(6) Uani 0.103(4) 1 d D . P A 2
H10C H 0.396026 0.824343 0.635711 0.022 Uiso 0.103(4) 1 calc R U P A 2
H10D H 0.511852 0.738433 0.588372 0.022 Uiso 0.103(4) 1 calc R U P A 2
C11' C 0.4484(19) 0.6662(14) 0.7096(10) 0.024(4) Uani 0.103(4) 1 d D . P A 2
H11C H 0.496173 0.588034 0.695790 0.028 Uiso 0.103(4) 1 calc R U P A 2
H11D H 0.525919 0.710096 0.755210 0.028 Uiso 0.103(4) 1 calc R U P A 2
C12' C 0.3035(19) 0.6423(14) 0.7536(10) 0.022(4) Uani 0.103(4) 1 d D . P A 2
H12C H 0.225148 0.599991 0.707404 0.026 Uiso 0.103(4) 1 calc R U P A 2
H12D H 0.256882 0.720577 0.768393 0.026 Uiso 0.103(4) 1 calc R U P A 2
C13' C 0.334(7) 0.567(6) 0.843(3) 0.0238(7) Uani 0.103(4) 1 d D . P A 2
H13D H 0.302528 0.483144 0.828574 0.036 Uiso 0.103(4) 1 calc R U P A 2
H13E H 0.272115 0.599482 0.889472 0.036 Uiso 0.103(4) 1 calc R U P A 2
H13F H 0.446301 0.569926 0.868388 0.036 Uiso 0.103(4) 1 calc R U P A 2

loop_
_atom_site_aniso_label
_atom_site_aniso_U_11
_atom_site_aniso_U_22
_atom_site_aniso_U_33
_atom_site_aniso_U_23
_atom_site_aniso_U_13
_atom_site_aniso_U_12
Pd1 0.01004(7) 0.01226(7) 0.01162(7) 0.00027(5) 0.00223(5) 0.00073(5)
Br1 0.01476(7) 0.01724(7) 0.02069(8) 0.00478(6) 0.00383(5) -0.00098(5)
N1 0.0155(6) 0.0169(6) 0.0173(6) 0.0011(5) 0.0052(5) 0.0042(5)
N2 0.0204(7) 0.0242(7) 0.0265(7) 0.0047(6) 0.0090(6) 0.0090(5)
N3 0.0125(6) 0.0215(6) 0.0156(6) 0.0040(5) 0.0022(5) 0.0014(5)
C1 0.0133(7) 0.0156(7) 0.0128(6) 0.0024(5) 0.0035(5) 0.0005(5)
C2 0.0152(7) 0.0282(8) 0.0248(8) 0.0092(7) 0.0053(6) 0.0076(6)
C3 0.0189(7) 0.0241(8) 0.0182(7) 0.0029(6) -0.0012(6) -0.0066(6)
C4 0.0164(7) 0.0189(7) 0.0177(7) 0.0020(6) 0.0005(6) 0.0027(6)
C5 0.0288(9) 0.0204(8) 0.0244(8) -0.0005(6) 0.0032(7) -0.0015(7)
C6 0.0427(11) 0.0276(9) 0.0235(9) -0.0062(7) 0.0054(8) 0.0020(8)
C7 0.0397(10) 0.0322(9) 0.0193(8) 0.0030(7) 0.0108(7) 0.0061(8)
C8 0.0285(9) 0.0258(8) 0.0235(8) 0.0065(7) 0.0064(7) 0.0003(7)
C9 0.0233(8) 0.0211(8) 0.0182(7) 0.0027(6) 0.0015(6) -0.0012(6)
C10 0.0237(12) 0.0158(10) 0.0175(8) -0.0055(7) 0.0065(7) 0.0002(9)
C11 0.028(1) 0.0205(9) 0.0167(8) -0.0027(7) 0.0061(7) -0.0006(8)
C12 0.0299(11) 0.0203(10) 0.0194(9) -0.0004(7) 0.0036(7) 0.0028(8)
C13 0.0274(19) 0.0225(18) 0.0220(9) 0.0022(8) 0.006(1) 0.0000(11)
C10' 0.0237(12) 0.0158(10) 0.0175(8) -0.0055(7) 0.0065(7) 0.0002(9)
C11' 0.039(9) 0.015(7) 0.016(6) -0.010(5) 0.004(5) -0.004(6)
C12' 0.036(9) 0.011(7) 0.017(6) -0.004(5) -0.001(5) -0.002(6)
C13' 0.0274(19) 0.0225(18) 0.0220(9) 0.0022(8) 0.006(1) 0.0000(11)

loop_
_atom_type_symbol
_atom_type_description
_atom_type_scat_dispersion_real
_atom_type_scat_dispersion_imag
_atom_type_scat_source
C C 0.0033 0.0016 'International Tables Vol C Tables 4.2.6.8 and 6.1.1.4'
H H 0.0000 0.0000 'International Tables Vol C Tables 4.2.6.8 and 6.1.1.4'
Br Br -0.2901 2.4595 'International Tables Vol C Tables 4.2.6.8 and 6.1.1.4'
N N 0.0061 0.0033 'International Tables Vol C Tables 4.2.6.8 and 6.1.1.4'
Pd Pd -0.9988 1.0072 'International Tables Vol C Tables 4.2.6.8 and 6.1.1.4'

loop_
_geom_angle_atom_site_label_1
_geom_angle_atom_site_label_2
_geom_angle_atom_site_label_3
_geom_angle
_geom_angle_site_symmetry_1
_geom_angle_site_symmetry_3
_geom_angle_publ_flag
C1 Pd1 C1 180.0 3_666 . ?
C1 Pd1 Br1 89.72(4) 3_666 . ?
C1 Pd1 Br1 90.28(4) . . ?
C1 Pd1 Br1 90.28(4) 3_666 3_666 ?
C1 Pd1 Br1 89.72(4) . 3_666 ?
Br1 Pd1 Br1 180.0 . 3_666 ?
C1 N1 N2 113.97(13) . . ?
C1 N1 C10 128.41(15) . . ?
N2 N1 C10 117.56(14) . . ?
C1 N1 C10' 118.0(14) . . ?
N2 N1 C10' 128.0(14) . . ?
C2 N2 N1 102.93(13) . . ?
C1 N3 C2 108.00(13) . . ?
C1 N3 C3 126.18(13) . . ?
C2 N3 C3 125.81(13) . . ?
N1 C1 N3 103.25(12) . . ?
N1 C1 Pd1 128.42(11) . . ?
N3 C1 Pd1 128.33(11) . . ?
N2 C2 N3 111.85(14) . . ?
N2 C2 H2 124.1 . . ?
N3 C2 H2 124.1 . . ?
N3 C3 C4 115.22(13) . . ?
N3 C3 H3A 108.5 . . ?
C4 C3 H3A 108.5 . . ?
N3 C3 H3B 108.5 . . ?
C4 C3 H3B 108.5 . . ?
H3A C3 H3B 107.5 . . ?
C9 C4 C5 119.27(15) . . ?
C9 C4 C3 123.41(14) . . ?
C5 C4 C3 117.29(14) . . ?
C6 C5 C4 120.65(16) . . ?
C6 C5 H5 119.7 . . ?
C4 C5 H5 119.7 . . ?
C5 C6 C7 119.87(16) . . ?
C5 C6 H6 120.1 . . ?
C7 C6 H6 120.1 . . ?
C8 C7 C6 119.77(16) . . ?
C8 C7 H7 120.1 . . ?
C6 C7 H7 120.1 . . ?
C7 C8 C9 120.52(16) . . ?
C7 C8 H8 119.7 . . ?
C9 C8 H8 119.7 . . ?
C4 C9 C8 119.92(15) . . ?
C4 C9 H9 120.0 . . ?
C8 C9 H9 120.0 . . ?
N1 C10 C11 112.12(18) . . ?
N1 C10 H10A 109.2 . . ?
C11 C10 H10A 109.2 . . ?
N1 C10 H10B 109.2 . . ?
C11 C10 H10B 109.2 . . ?
H10A C10 H10B 107.9 . . ?
C12 C11 C10 114.12(17) . . ?
C12 C11 H11A 108.7 . . ?
C10 C11 H11A 108.7 . . ?
C12 C11 H11B 108.7 . . ?
C10 C11 H11B 108.7 . . ?
H11A C11 H11B 107.6 . . ?
C13 C12 C11 114.3(3) . . ?
C13 C12 H12A 108.7 . . ?
C11 C12 H12A 108.7 . . ?
C13 C12 H12B 108.7 . . ?
C11 C12 H12B 108.7 . . ?
H12A C12 H12B 107.6 . . ?
C12 C13 H13A 109.5 . . ?
C12 C13 H13B 109.5 . . ?
H13A C13 H13B 109.5 . . ?
C12 C13 H13C 109.5 . . ?
H13A C13 H13C 109.5 . . ?
H13B C13 H13C 109.5 . . ?
N1 C10' C11' 114.4(16) . . ?
N1 C10' H10C 108.7 . . ?
C11' C10' H10C 108.7 . . ?
N1 C10' H10D 108.7 . . ?
C11' C10' H10D 108.7 . . ?
H10C C10' H10D 107.6 . . ?
C12' C11' C10' 113.4(15) . . ?
C12' C11' H11C 108.9 . . ?
C10' C11' H11C 108.9 . . ?
C12' C11' H11D 108.9 . . ?
C10' C11' H11D 108.9 . . ?
H11C C11' H11D 107.7 . . ?
C11' C12' C13' 114(2) . . ?
C11' C12' H12C 108.8 . . ?
C13' C12' H12C 108.8 . . ?
C11' C12' H12D 108.8 . . ?
C13' C12' H12D 108.8 . . ?
H12C C12' H12D 107.7 . . ?
C12' C13' H13D 109.5 . . ?
C12' C13' H13E 109.5 . . ?
H13D C13' H13E 109.5 . . ?
C12' C13' H13F 109.5 . . ?
H13D C13' H13F 109.5 . . ?
H13E C13' H13F 109.5 . . ?

loop_
_geom_bond_atom_site_label_1
_geom_bond_atom_site_label_2
_geom_bond_distance
_geom_bond_site_symmetry_2
_geom_bond_publ_flag
Pd1 C1 2.0162(14) 3_666 ?
Pd1 C1 2.0163(14) . ?
Pd1 Br1 2.43657(15) . ?
Pd1 Br1 2.43657(15) 3_666 ?
N1 C1 1.3331(19) . ?
N1 N2 1.3789(18) . ?
N1 C10 1.465(3) . ?
N1 C10' 1.483(18) . ?
N2 C2 1.293(2) . ?
N3 C1 1.3619(18) . ?
N3 C2 1.370(2) . ?
N3 C3 1.457(2) . ?
C2 H2 0.9500 . ?
C3 C4 1.512(2) . ?
C3 H3A 0.9900 . ?
C3 H3B 0.9900 . ?
C4 C9 1.382(2) . ?
C4 C5 1.394(2) . ?
C5 C6 1.383(2) . ?
C5 H5 0.9500 . ?
C6 C7 1.383(3) . ?
C6 H6 0.9500 . ?
C7 C8 1.381(3) . ?
C7 H7 0.9500 . ?
C8 C9 1.392(2) . ?
C8 H8 0.9500 . ?
C9 H9 0.9500 . ?
C10 C11 1.519(3) . ?
C10 H10A 0.9900 . ?
C10 H10B 0.9900 . ?
C11 C12 1.518(3) . ?
C11 H11A 0.9900 . ?
C11 H11B 0.9900 . ?
C12 C13 1.516(4) . ?
C12 H12A 0.9900 . ?
C12 H12B 0.9900 . ?
C13 H13A 0.9800 . ?
C13 H13B 0.9800 . ?
C13 H13C 0.9800 . ?
C10' C11' 1.520(17) . ?
C10' H10C 0.9900 . ?
C10' H10D 0.9900 . ?
C11' C12' 1.498(16) . ?
C11' H11C 0.9900 . ?
C11' H11D 0.9900 . ?
C12' C13' 1.522(18) . ?
C12' H12C 0.9900 . ?
C12' H12D 0.9900 . ?
C13' H13D 0.9800 . ?
C13' H13E 0.9800 . ?
C13' H13F 0.9800 . ?

loop_
_geom_hbond_atom_site_label_D
_geom_hbond_atom_site_label_H
_geom_hbond_atom_site_label_A
_geom_hbond_distance_DH
_geom_hbond_distance_HA
_geom_hbond_distance_DA
_geom_hbond_angle_DHA
_geom_hbond_site_symmetry_A
_geom_hbond_publ_flag
C2 H2 Br1 0.95 2.80 3.6828(16) 155.0 3_566 yes
C3 H3B Br1 0.99 2.92 3.7111(15) 138.1 . yes
C10^a H10B^a Br1 0.99 3.10 3.767(2) 125.9 3_666 yes
C10'^b H10D^b Br1 0.99 2.68 3.53(3) 144.0 3_666 yes

loop_
_geom_torsion_atom_site_label_1
_geom_torsion_atom_site_label_2
_geom_torsion_atom_site_label_3
_geom_torsion_atom_site_label_4
_geom_torsion
_geom_torsion_site_symmetry_1
_geom_torsion_site_symmetry_2
_geom_torsion_site_symmetry_3
_geom_torsion_site_symmetry_4
_geom_torsion_publ_flag
C1 N1 N2 C2 -0.79(17) . . . . ?
C10 N1 N2 C2 -178.11(16) . . . . ?
C10' N1 N2 C2 178.8(11) . . . . ?
N2 N1 C1 N3 0.47(16) . . . . ?
C10 N1 C1 N3 177.44(17) . . . . ?
C10' N1 C1 N3 -179.2(9) . . . . ?
N2 N1 C1 Pd1 -179.03(10) . . . . ?
C10 N1 C1 Pd1 -2.1(2) . . . . ?
C10' N1 C1 Pd1 1.3(10) . . . . ?
C2 N3 C1 N1 0.02(15) . . . . ?
C3 N3 C1 N1 -179.10(13) . . . . ?
C2 N3 C1 Pd1 179.53(11) . . . . ?
C3 N3 C1 Pd1 0.4(2) . . . . ?
N1 N2 C2 N3 0.77(17) . . . . ?
C1 N3 C2 N2 -0.54(18) . . . . ?
C3 N3 C2 N2 178.59(14) . . . . ?
C1 N3 C3 C4 -84.29(18) . . . . ?
C2 N3 C3 C4 96.73(18) . . . . ?
N3 C3 C4 C9 9.9(2) . . . . ?
N3 C3 C4 C5 -171.96(14) . . . . ?
C9 C4 C5 C6 0.5(2) . . . . ?
C3 C4 C5 C6 -177.71(16) . . . . ?
C4 C5 C6 C7 0.3(3) . . . . ?
C5 C6 C7 C8 -0.6(3) . . . . ?
C6 C7 C8 C9 0.0(3) . . . . ?
C5 C4 C9 C8 -1.0(2) . . . . ?
C3 C4 C9 C8 177.05(15) . . . . ?
C7 C8 C9 C4 0.8(3) . . . . ?
C1 N1 C10 C11 -103.1(2) . . . . ?
N2 N1 C10 C11 73.8(2) . . . . ?
N1 C10 C11 C12 63.8(2) . . . . ?
C10 C11 C12 C13 175.3(3) . . . . ?
C1 N1 C10' C11' -79(2) . . . . ?
N2 N1 C10' C11' 102(2) . . . . ?
N1 C10' C11' C12' -48(3) . . . . ?
C10' C11' C12' C13' 179(3) . . . . ?
